data_7207423
loop_
_publ_author_name
'Tian, Li'
'Chen, Zhi'
'Yu, Ao'
'Song, Hai-Bin'
'Cheng, Peng'

_publ_section_title
;
 Novel flexible bis-triazole bridged copper(ii) coordination polymers
 varying from one- to three-dimensionality
;
_journal_issue 6
_journal_name_full CrystEngComm
_journal_page_first 2032
_journal_paper_doi 10.1039/c2ce06204f
_journal_volume 14
_journal_year 2012
_chemical_formula_sum 'C12 H22 Cl2 Cu N12 O11'
_chemical_formula_weight 644.81
_chemical_name_systematic
;
?
;
_space_group_IT_number 52
_symmetry_cell_setting orthorhombic
_symmetry_space_group_name_Hall '-P 2a 2bc'
_symmetry_space_group_name_H-M 'P n n a'
_atom_sites_solution_hydrogens geom
_atom_sites_solution_primary direct
_atom_sites_solution_secondary difmap
_audit_creation_method SHELXL-97
_cell_angle_alpha 90.00
_cell_angle_beta 90.00
_cell_angle_gamma 90.00
_cell_formula_units_Z 4
_cell_length_a 14.1980(6)
_cell_length_b 21.2033(6)
_cell_length_c 8.7574(3)
_cell_measurement_reflns_used 2433
_cell_measurement_temperature 293(2)
_cell_measurement_theta_max 29.0760
_cell_measurement_theta_min 2.3928
_cell_volume 2636.37(16)
_computing_cell_refinement
;
CrysAlisPro, Oxford Diffraction Ltd.,
Version 1.171.34.44 (release 25-10-2010 CrysAlis171 .NET)
(compiled Oct 25 2010,18:11:34)
;
_computing_data_collection
;
CrysAlisPro, Oxford Diffraction Ltd.,
Version 1.171.34.44 (release 25-10-2010 CrysAlis171 .NET)
(compiled Oct 25 2010,18:11:34)
;
_computing_data_reduction
;
CrysAlisPro, Oxford Diffraction Ltd.,
Version 1.171.34.44 (release 25-10-2010 CrysAlis171 .NET)
(compiled Oct 25 2010,18:11:34)
;
_computing_molecular_graphics
;
O. V. Dolomanov, L. J. Bourhis, R. J. Gildea, J. A. K. Howard and H. Puschmann,
OLEX2: a complete structure solution, refinement and analysis program.
J. Appl. Cryst. (2009). 42, 339-341.
;
_computing_publication_material
;
O. V. Dolomanov, L. J. Bourhis, R. J. Gildea, J. A. K. Howard and H. Puschmann,
OLEX2: a complete structure solution, refinement and analysis program.
J. Appl. Cryst. (2009). 42, 339-341.
;
_computing_structure_refinement 'SHELXL-97 (Sheldrick, 1997)'
_computing_structure_solution 'SHELXS-97 (Sheldrick, 1990)'
_diffrn_ambient_temperature 293(2)
_diffrn_detector_area_resol_mean 16.2116
_diffrn_measured_fraction_theta_full 0.999
_diffrn_measured_fraction_theta_max 0.999
_diffrn_measurement_device_type 'SuperNova, Single source at offset), Eos'
_diffrn_measurement_method '\w scans'
_diffrn_radiation_monochromator mirror
_diffrn_radiation_source 'SuperNova (Mo) X-ray Source'
_diffrn_radiation_type MoK\a
_diffrn_radiation_wavelength 0.71073
_diffrn_reflns_av_R_equivalents 0.0294
_diffrn_reflns_av_sigmaI/netI 0.0407
_diffrn_reflns_limit_h_max 16
_diffrn_reflns_limit_h_min -11
_diffrn_reflns_limit_k_max 25
_diffrn_reflns_limit_k_min -24
_diffrn_reflns_limit_l_max 8
_diffrn_reflns_limit_l_min -10
_diffrn_reflns_number 6375
_diffrn_reflns_theta_full 25.01
_diffrn_reflns_theta_max 25.01
_diffrn_reflns_theta_min 2.73
_exptl_absorpt_coefficient_mu 1.104
_exptl_absorpt_correction_T_max 0.8094
_exptl_absorpt_correction_T_min 0.8094
_exptl_absorpt_correction_type multi-scan
_exptl_absorpt_process_details
;
CrysAlisPro, Oxford Diffraction Ltd.,
Version 1.171.34.44 (release 25-10-2010 CrysAlis171 .NET)
(compiled Oct 25 2010,18:11:34)
Empirical absorption correction using spherical harmonics,
implemented in SCALE3 ABSPACK scaling algorithm.
;
_exptl_crystal_colour blue
_exptl_crystal_density_diffrn 1.609
_exptl_crystal_density_method 'not measured'
_exptl_crystal_description block
_exptl_crystal_F_000 1292
_exptl_crystal_size_max 0.20
_exptl_crystal_size_mid 0.20
_exptl_crystal_size_min 0.20
_refine_diff_density_max 0.923
_refine_diff_density_min -0.595
_refine_diff_density_rms 0.117
_refine_ls_extinction_method none
_refine_ls_goodness_of_fit_ref 1.072
_refine_ls_hydrogen_treatment constr
_refine_ls_matrix_type full
_refine_ls_number_parameters 270
_refine_ls_number_reflns 2330
_refine_ls_number_restraints 171
_refine_ls_restrained_S_all 1.090
_refine_ls_R_factor_all 0.0860
_refine_ls_R_factor_gt 0.0661
_refine_ls_shift/su_max 0.000
_refine_ls_shift/su_mean 0.000
_refine_ls_structure_factor_coef Fsqd
_refine_ls_weighting_details 'calc w=1/[\s^2^(Fo^2^)+(0.1177P)^2^+4.0795P] where P=(Fo^2^+2Fc^2^)/3'
_refine_ls_weighting_scheme calc
_refine_ls_wR_factor_gt 0.1854
_refine_ls_wR_factor_ref 0.2057
_reflns_number_gt 1746
_reflns_number_total 2330
_reflns_threshold_expression >2sigma(I)
_cod_data_source_file c2ce06204f.txt
_cod_data_source_block 2
_cod_database_code 7207423

loop_
_symmetry_equiv_pos_as_xyz
'x, y, z'
'-x+1/2, -y, z'
'x, -y+1/2, -z+1/2'
'-x+1/2, y+1/2, -z+1/2'
'-x, -y, -z'
'x-1/2, y, -z'
'-x, y-1/2, z-1/2'
'x-1/2, -y-1/2, z-1/2'

loop_
_atom_site_label
_atom_site_type_symbol
_atom_site_fract_x
_atom_site_fract_y
_atom_site_fract_z
_atom_site_U_iso_or_equiv
_atom_site_adp_type
_atom_site_occupancy
_atom_site_symmetry_multiplicity
_atom_site_calc_flag
_atom_site_refinement_flags
_atom_site_disorder_group
Cu1 Cu 0.05777(7) 0.2500 0.2500 0.0356(4) Uani 1 2 d S .
N1 N 0.0565(3) 0.17219(18) 0.3787(5) 0.0379(10) Uani 1 1 d . .
N2 N 0.0837(4) 0.0772(2) 0.4779(6) 0.0513(12) Uani 1 1 d . .
N3 N 0.0110(3) 0.10597(18) 0.5521(4) 0.0382(10) Uani 1 1 d . .
N4 N 0.0502(3) 0.12212(19) 0.8926(5) 0.0435(12) Uani 1 1 d . .
N5 N 0.1176(4) 0.1610(2) 0.8337(5) 0.0517(13) Uani 1 1 d . .
N6 N 0.0673(3) 0.19648(19) 1.0604(5) 0.0398(10) Uani 1 1 d . .
C1 C -0.0039(4) 0.1620(2) 0.4910(6) 0.0418(13) Uani 1 1 d . .
H1 H -0.0501 0.1903 0.5224 0.050 Uiso 1 1 calc R .
C2 C 0.1088(4) 0.1189(2) 0.3760(6) 0.0460(13) Uani 1 1 d . .
H2 H 0.1581 0.1125 0.3079 0.055 Uiso 1 1 calc R .
C3 C -0.0391(4) 0.0755(2) 0.6777(6) 0.0489(15) Uani 1 1 d . .
H3A H -0.0645 0.0356 0.6427 0.059 Uiso 1 1 calc R .
H3B H -0.0916 0.1019 0.7085 0.059 Uiso 1 1 calc R .
C4 C 0.0233(5) 0.0640(2) 0.8129(7) 0.0559(17) Uani 1 1 d . .
H4A H -0.0091 0.0365 0.8840 0.067 Uiso 1 1 calc R .
H4B H 0.0799 0.0425 0.7791 0.067 Uiso 1 1 calc R .
C5 C 0.0223(4) 0.1441(2) 1.0261(6) 0.0438(13) Uani 1 1 d . .
H5 H -0.0229 0.1252 1.0876 0.053 Uiso 1 1 calc R .
C6 C 0.1251(4) 0.2050(3) 0.9373(6) 0.0489(14) Uani 1 1 d . .
H6 H 0.1661 0.2390 0.9283 0.059 Uiso 1 1 calc R .
Cl1 Cl 0.3170(5) 0.2607(4) 0.2459(14) 0.059(3) Uani 0.360(11) 1 d PDU 1
O1 O 0.3481(12) 0.2957(8) 0.3787(15) 0.125(8) Uani 0.360(11) 1 d PDU 1
O2 O 0.3940(9) 0.2228(6) 0.1930(18) 0.080(5) Uani 0.360(11) 1 d PDU 1
O3 O 0.2900(10) 0.3046(7) 0.1290(18) 0.084(5) Uani 0.360(11) 1 d PDU 1
O4 O 0.2388(8) 0.2222(6) 0.2864(18) 0.077(5) Uani 0.360(11) 1 d PDU 1
Cl1' Cl 0.3132(10) 0.2590(8) 0.3034(18) 0.043(5) Uani 0.140(11) 1 d PDU 2
O1' O 0.3046(17) 0.3223(9) 0.364(3) 0.072(11) Uani 0.140(11) 1 d PDU 2
O2' O 0.4082(11) 0.2500 0.2500 0.037(7) Uani 0.28(2) 2 d SPDU 2
O3' O 0.2478(15) 0.2515(18) 0.180(3) 0.10(2) Uani 0.140(11) 1 d PDU 2
O4' O 0.2929(16) 0.2141(11) 0.422(3) 0.043(9) Uani 0.140(11) 1 d PDU 2
Cl2 Cl 0.7500 0.5000 0.5958(3) 0.0681(7) Uani 1 2 d SDU .
O5 O 0.7327(9) 0.5080(7) 0.7574(8) 0.091(5) Uani 0.50 1 d PDU .
O6 O 0.7562(12) 0.4328(3) 0.5711(14) 0.127(5) Uani 0.50 1 d PDU .
O7 O 0.8332(7) 0.5286(6) 0.5568(13) 0.109(4) Uani 0.50 1 d PDU .
O8 O 0.6717(8) 0.5232(8) 0.5161(15) 0.176(7) Uani 0.50 1 d PDU .
O9 O -0.1103(5) 0.2500 0.2500 0.075(2) Uani 1 2 d SU .
O10 O 0.1659(7) 0.8836(6) 0.7673(11) 0.085(3) Uani 0.50 1 d PU .
O11 O 0.2500 1.0000 0.604(3) 0.122(8) Uani 0.50 2 d SPU .
O11' O 0.2139(18) 0.9686(12) 0.588(3) 0.094(7) Uani 0.25 1 d PU .

loop_
_atom_site_aniso_label
_atom_site_aniso_U_11
_atom_site_aniso_U_22
_atom_site_aniso_U_33
_atom_site_aniso_U_23
_atom_site_aniso_U_13
_atom_site_aniso_U_12
Cu1 0.0543(7) 0.0283(5) 0.0243(5) 0.0006(3) 0.000 0.000
N1 0.053(3) 0.032(2) 0.029(2) -0.0021(17) 0.001(2) 0.0056(19)
N2 0.074(3) 0.032(2) 0.048(3) -0.002(2) 0.003(3) 0.008(2)
N3 0.060(3) 0.0284(19) 0.026(2) 0.0009(16) -0.002(2) -0.003(2)
N4 0.070(3) 0.031(2) 0.029(2) 0.0006(18) -0.006(2) -0.002(2)
N5 0.068(3) 0.052(3) 0.035(2) -0.007(2) 0.011(2) -0.006(2)
N6 0.055(3) 0.036(2) 0.028(2) -0.0007(18) 0.001(2) 0.002(2)
C1 0.059(4) 0.034(2) 0.032(3) -0.001(2) 0.002(3) 0.001(2)
C2 0.062(4) 0.034(3) 0.042(3) 0.000(2) 0.002(3) 0.006(3)
C3 0.076(4) 0.035(3) 0.036(3) 0.002(2) -0.006(3) -0.019(3)
C4 0.106(5) 0.028(3) 0.034(3) -0.003(2) -0.002(3) -0.011(3)
C5 0.069(4) 0.035(3) 0.027(3) 0.001(2) 0.005(3) -0.010(3)
C6 0.061(4) 0.045(3) 0.041(3) -0.004(2) 0.002(3) -0.010(3)
Cl1 0.045(4) 0.066(7) 0.067(6) -0.012(4) 0.013(5) -0.010(3)
O1 0.123(11) 0.125(11) 0.126(11) -0.023(9) 0.003(9) -0.008(9)
O2 0.078(8) 0.077(8) 0.087(9) 0.007(7) 0.017(7) 0.019(7)
O3 0.079(8) 0.080(8) 0.092(9) 0.011(8) -0.008(7) 0.013(7)
O4 0.059(8) 0.085(8) 0.087(8) -0.007(7) 0.017(6) -0.029(6)
Cl1' 0.026(7) 0.061(8) 0.042(8) -0.010(6) 0.002(6) -0.001(7)
O1' 0.069(14) 0.068(13) 0.081(14) 0.002(9) 0.002(9) 0.002(9)
O2' 0.034(9) 0.043(10) 0.035(9) -0.001(7) 0.000 0.000
O3' 0.10(2) 0.10(2) 0.10(2) -0.009(10) -0.007(10) 0.008(10)
O4' 0.046(12) 0.045(12) 0.037(11) 0.006(9) 0.011(8) 0.000(9)
Cl2 0.0591(14) 0.0703(14) 0.0750(16) 0.000 0.000 -0.0067(12)
O5 0.098(9) 0.107(8) 0.069(5) -0.004(6) 0.020(6) 0.011(7)
O6 0.159(9) 0.095(7) 0.128(8) -0.019(6) 0.014(8) -0.023(7)
O7 0.088(7) 0.117(7) 0.123(8) -0.012(6) 0.033(6) -0.051(6)
O8 0.157(10) 0.189(11) 0.180(11) 0.002(9) -0.037(9) 0.007(9)
O9 0.064(4) 0.085(5) 0.075(5) 0.011(3) 0.000 0.000
O10 0.058(6) 0.107(8) 0.089(7) 0.012(5) -0.033(5) -0.051(6)
O11 0.124(12) 0.127(12) 0.115(11) 0.000 0.000 0.005(9)
O11' 0.091(11) 0.094(11) 0.095(11) 0.000(9) 0.006(9) 0.002(9)

loop_
_atom_type_symbol
_atom_type_description
_atom_type_scat_dispersion_real
_atom_type_scat_dispersion_imag
_atom_type_scat_source
C C 0.0033 0.0016 'International Tables Vol C Tables 4.2.6.8 and 6.1.1.4'
Cu Cu 0.3201 1.2651 'International Tables Vol C Tables 4.2.6.8 and 6.1.1.4'
N N 0.0061 0.0033 'International Tables Vol C Tables 4.2.6.8 and 6.1.1.4'
O O 0.0106 0.0060 'International Tables Vol C Tables 4.2.6.8 and 6.1.1.4'
Cl Cl 0.1484 0.1585 'International Tables Vol C Tables 4.2.6.8 and 6.1.1.4'
H H 0.0000 0.0000 'International Tables Vol C Tables 4.2.6.8 and 6.1.1.4'

loop_
_geom_angle_atom_site_label_1
_geom_angle_atom_site_label_2
_geom_angle_atom_site_label_3
_geom_angle
_geom_angle_site_symmetry_1
_geom_angle_site_symmetry_3
N1 Cu1 N1 178.9(3) 3 .
N1 Cu1 N6 90.02(15) 3 3_556
N1 Cu1 N6 90.05(15) . 3_556
N1 Cu1 N6 90.05(15) 3 1_554
N1 Cu1 N6 90.02(15) . 1_554
N6 Cu1 N6 172.3(3) 3_556 1_554
N1 Cu1 O9 89.47(13) 3 .
N1 Cu1 O9 89.47(13) . .
N6 Cu1 O9 93.84(13) 3_556 .
N6 Cu1 O9 93.84(13) 1_554 .
C1 N1 C2 103.5(4) . .
C1 N1 Cu1 124.1(3) . .
C2 N1 Cu1 132.4(4) . .
C2 N2 N3 103.3(4) . .
C1 N3 N2 109.3(4) . .
C1 N3 C3 128.7(5) . .
N2 N3 C3 122.0(4) . .
C5 N4 N5 109.4(4) . .
C5 N4 C4 129.8(5) . .
N5 N4 C4 120.7(4) . .
C6 N5 N4 103.0(4) . .
C5 N6 C6 102.8(4) . .
C5 N6 Cu1 129.1(4) . 1_556
C6 N6 Cu1 128.0(4) . 1_556
N3 C1 N1 110.2(5) . .
N2 C2 N1 113.8(5) . .
N3 C3 C4 112.3(5) . .
N4 C4 C3 113.2(4) . .
N6 C5 N4 110.8(5) . .
N5 C6 N6 113.9(5) . .
Cl1 Cl1 O4 109.6(11) 3 3
Cl1 Cl1 O2 102.0(18) 3 3
O4 Cl1 O2 144.4(16) 3 3
Cl1 Cl1 O4 52.8(9) 3 .
O4 Cl1 O4 60.7(12) 3 .
O2 Cl1 O4 136.6(12) 3 .
Cl1 Cl1 O2 59.8(16) 3 .
O4 Cl1 O2 142.9(16) 3 .
O2 Cl1 O2 68.5(14) 3 .
O4 Cl1 O2 110.8(7) . .
Cl1 Cl1 O3 139(3) 3 .
O4 Cl1 O3 52.4(11) 3 .
O2 Cl1 O3 110.7(11) 3 .
O4 Cl1 O3 109.9(6) . .
O2 Cl1 O3 109.6(7) . .
Cl1 Cl1 O1 112(3) 3 .
O4 Cl1 O1 108.4(15) 3 .
O2 Cl1 O1 42.0(13) 3 .
O4 Cl1 O1 109.4(7) . .
O2 Cl1 O1 108.3(7) . .
O3 Cl1 O1 108.7(7) . .
Cl1 Cl1 O1 53(3) 3 3
O4 Cl1 O1 107.8(13) 3 3
O2 Cl1 O1 104.2(8) 3 3
O4 Cl1 O1 87.6(10) . 3
O2 Cl1 O1 35.9(11) . 3
O3 Cl1 O1 93.9(9) . 3
O1 Cl1 O1 143.9(12) . 3
Cl1 Cl1 O3 32(3) 3 3
O4 Cl1 O3 100.3(8) 3 3
O2 Cl1 O3 98.0(10) 3 3
O4 Cl1 O3 40.9(8) . 3
O2 Cl1 O3 85.9(8) . 3
O3 Cl1 O3 150.7(10) . 3
O1 Cl1 O3 88.4(9) . 3
O1 Cl1 O3 84.5(8) 3 3
O2 O1 Cl1 59.1(8) 3 .
O2 O1 Cl1 58.4(10) 3 3
Cl1 O1 Cl1 14.6(7) . 3
O1 O2 Cl1 79.0(11) 3 3
O1 O2 Cl1 85.7(13) 3 .
Cl1 O2 Cl1 18.2(8) 3 .
O1 O2 O2 135.9(11) 3 3
Cl1 O2 O2 61.0(10) 3 3
Cl1 O2 O2 50.6(7) . 3
O4 O3 Cl1 53.6(6) 3 .
O4 O3 Cl1 51.9(7) 3 3
Cl1 O3 Cl1 9.6(8) . 3
O3 O4 Cl1 74.0(9) 3 3
O3 O4 O4 136.0(13) 3 3
Cl1 O4 O4 67.8(8) 3 3
O3 O4 Cl1 87.2(10) 3 .
Cl1 O4 Cl1 17.7(8) 3 .
O4 O4 Cl1 51.5(6) 3 .
O3' Cl1' Cl1' 93(2) 3 3
O3' Cl1' O3' 58(3) 3 .
Cl1' Cl1' O3' 42.2(10) 3 .
O3' Cl1' O4' 63(3) 3 .
Cl1' Cl1' O4' 115(2) 3 .
O3' Cl1' O4' 110.0(7) . .
O3' Cl1' O2' 157(3) 3 .
Cl1' Cl1' O2' 69.5(7) 3 .
O3' Cl1' O2' 110.3(8) . .
O4' Cl1' O2' 109.6(7) . .
O3' Cl1' O1' 94(3) 3 .
Cl1' Cl1' O1' 134(2) 3 .
O3' Cl1' O1' 109.0(7) . .
O4' Cl1' O1' 109.2(7) . .
O2' Cl1' O1' 108.7(7) . .
O3' Cl1' O4' 94(2) 3 3
Cl1' Cl1' O4' 39.0(15) 3 3
O3' Cl1' O4' 39.0(15) . 3
O4' Cl1' O4' 147.3(15) . 3
O2' Cl1' O4' 81.8(12) . 3
O1' Cl1' O4' 94.8(12) . 3
Cl1' O1' O3' 32.3(8) . 3
Cl1' O2' Cl1' 41.0(14) . 3
Cl1' O3' O3' 81(3) 3 3
Cl1' O3' O4' 76(3) 3 3
O3' O3' O4' 135(3) 3 3
Cl1' O3' Cl1' 44.6(19) 3 .
O3' O3' Cl1' 41.6(10) 3 .
O4' O3' Cl1' 97.7(12) 3 .
Cl1' O3' O1' 53(3) 3 3
O3' O3' O1' 100(3) 3 3
O4' O3' O1' 97(3) 3 3
Cl1' O3' O1' 88.2(10) . 3
O3' O4' Cl1' 40.8(11) 3 .
O3' O4' Cl1' 43.3(9) 3 3
Cl1' O4' Cl1' 26.2(10) . 3
O7 Cl2 O7 151.1(10) . 2_665
O7 Cl2 O8 49.3(6) . 2_665
O7 Cl2 O8 113.8(6) 2_665 2_665
O7 Cl2 O8 113.8(6) . .
O7 Cl2 O8 49.3(6) 2_665 .
O8 Cl2 O8 120.3(12) 2_665 .
O7 Cl2 O6 65.1(6) . 2_665
O7 Cl2 O6 110.3(5) 2_665 2_665
O8 Cl2 O6 108.7(5) 2_665 2_665
O8 Cl2 O6 62.0(6) . 2_665
O7 Cl2 O6 110.3(5) . .
O7 Cl2 O6 65.1(6) 2_665 .
O8 Cl2 O6 62.0(6) 2_665 .
O8 Cl2 O6 108.7(5) . .
O6 Cl2 O6 162.8(10) 2_665 .
O7 Cl2 O5 98.6(9) . 2_665
O7 Cl2 O5 109.8(5) 2_665 2_665
O8 Cl2 O5 108.1(6) 2_665 2_665
O8 Cl2 O5 131.6(10) . 2_665
O6 Cl2 O5 105.8(5) 2_665 2_665
O6 Cl2 O5 91.2(9) . 2_665
O7 Cl2 O5 109.8(5) . .
O7 Cl2 O5 98.6(9) 2_665 .
O8 Cl2 O5 131.6(10) 2_665 .
O8 Cl2 O5 108.1(6) . .
O6 Cl2 O5 91.2(9) 2_665 .
O6 Cl2 O5 105.8(5) . .
O5 Cl2 O5 23.9(10) 2_665 .
O5 O5 Cl2 78.1(5) 2_665 .
Cl2 O6 O8 57.6(5) . 2_665
Cl2 O6 O7 55.2(4) . 2_665
O8 O6 O7 102.4(9) 2_665 2_665
O8 O7 Cl2 66.8(6) 2_665 .
O8 O7 O6 119.2(11) 2_665 2_665
Cl2 O7 O6 59.8(4) . 2_665
O7 O8 Cl2 63.9(5) 2_665 .
O7 O8 O6 122.9(8) 2_665 2_665
Cl2 O8 O6 60.4(5) . 2_665
O11' O11 O11' 161(6) 2_575 .
O11 O11' O11' 9(3) . 2_575

loop_
_geom_bond_atom_site_label_1
_geom_bond_atom_site_label_2
_geom_bond_distance
_geom_bond_site_symmetry_2
Cu1 N1 1.998(4) 3
Cu1 N1 1.998(4) .
Cu1 N6 2.015(4) 3_556
Cu1 N6 2.015(4) 1_554
Cu1 O9 2.386(8) .
N1 C1 1.322(7) .
N1 C2 1.353(6) .
N2 C2 1.306(7) .
N2 N3 1.364(6) .
N3 C1 1.320(6) .
N3 C3 1.461(7) .
N4 C5 1.320(7) .
N4 N5 1.365(6) .
N4 C4 1.466(7) .
N5 C6 1.306(7) .
N6 C5 1.315(7) .
N6 C6 1.367(7) .
N6 Cu1 2.015(4) 1_556
C3 C4 1.499(9) .
Cl1 Cl1 0.458(18) 3
Cl1 O4 1.203(11) 3
Cl1 O2 1.266(13) 3
Cl1 O4 1.423(9) .
Cl1 O2 1.433(9) .
Cl1 O3 1.436(10) .
Cl1 O1 1.449(10) .
Cl1 O1 1.68(2) 3
Cl1 O3 1.806(16) 3
O1 O2 0.99(3) 3
O1 Cl1 1.68(2) 3
O2 O1 0.99(3) 3
O2 Cl1 1.266(13) 3
O2 O2 1.52(3) 3
O3 O4 1.18(2) 3
O3 Cl1 1.806(16) 3
O4 O3 1.18(2) 3
O4 Cl1 1.203(11) 3
O4 O4 1.34(2) 3
Cl1' O3' 0.966(18) 3
Cl1' Cl1' 1.01(3) 3
Cl1' O3' 1.435(10) .
Cl1' O4' 1.437(10) .
Cl1' O2' 1.440(10) .
Cl1' O1' 1.450(10) .
Cl1' O4' 2.07(3) 3
O1' O3' 1.80(5) 3
O2' Cl1' 1.440(10) 3
O3' Cl1' 0.966(18) 3
O3' O3' 1.23(5) 3
O3' O4' 1.32(6) 3
O3' O1' 1.80(5) 3
O4' O3' 1.32(6) 3
O4' Cl1' 2.07(3) 3
Cl2 O7 1.371(7) .
Cl2 O7 1.371(7) 2_665
Cl2 O8 1.403(8) 2_665
Cl2 O8 1.403(8) .
Cl2 O6 1.443(7) 2_665
Cl2 O6 1.443(7) .
Cl2 O5 1.446(6) 2_665
Cl2 O5 1.446(6) .
O5 O5 0.60(3) 2_665
O6 O8 1.466(16) 2_665
O6 O7 1.515(15) 2_665
O7 O8 1.158(15) 2_665
O7 O6 1.515(15) 2_665
O8 O7 1.158(15) 2_665
O8 O6 1.466(16) 2_665
O11 O11' 0.85(3) 2_575
O11 O11' 0.85(3) .
O11' O11' 1.68(5) 2_575
